data_7713706
loop_
_publ_author_name
'Vr\'ana, Jan'
'Ruzickova, Zdenka'
'R\%u\<zi\<cka, Ale\<s'
'Dost\'al, Libor'

_publ_section_title
;
 Synthesis and reactivity of alkali metal aluminates bearing
 bis(organoamido)phosphane ligand
;
_journal_name_full 'Dalton Transactions'
_journal_paper_doi 10.1039/D3DT01859H
_journal_year 2023
_chemical_formula_moiety 'C32 H58 Al2 Li2 N4 P2 Se2, 2(C7 H8)'
_chemical_formula_sum 'C46 H74 Al2 Li2 N4 P2 Se2'
_chemical_formula_weight 970.79
_space_group_crystal_system orthorhombic
_space_group_IT_number 33
_space_group_name_Hall 'P 2c -2n'
_space_group_name_H-M_alt 'P n a 21'
_atom_sites_solution_hydrogens mixed
_audit_creation_method SHELXL-2018/3
_audit_update_record
;
2023-03-07 deposited with the CCDC.	2023-07-27 downloaded from the CCDC.
;
_cell_angle_alpha 90
_cell_angle_beta 90
_cell_angle_gamma 90
_cell_formula_units_Z 4
_cell_length_a 18.9620(17)
_cell_length_b 14.0040(8)
_cell_length_c 19.703(2)
_cell_measurement_reflns_used 22822
_cell_measurement_temperature 150(1)
_cell_measurement_theta_max 27.5
_cell_measurement_theta_min 1
_cell_volume 5232.0(8)
_computing_cell_refinement 'COLLECT and DENZO'
_computing_data_collection 'COLLECT (Hooft, 1998) and DENZO (Otwinowski & Minor, 1997)'
_computing_data_reduction 'COLLECT and DENZO'
_computing_molecular_graphics 'PLATON (Spek, 2003)'
_computing_publication_material 'SHELXL-97 (Sheldrick, 2008)'
_computing_structure_refinement 'SHELXL-2018/3 (Sheldrick, 2017)'
_computing_structure_solution 'SIR92 (Altomare et al., 1994)'
_diffrn_ambient_temperature 150(1)
_diffrn_detector_area_resol_mean 9.091
_diffrn_measured_fraction_theta_full 0.994
_diffrn_measured_fraction_theta_max 0.988
_diffrn_measurement_device_type 'Bruker Nonius KappaCCD area detector'
_diffrn_measurement_method '\f and \w scans to fill the Ewald sphere'
_diffrn_radiation_monochromator graphite
_diffrn_radiation_source 'fine-focus sealed tube'
_diffrn_radiation_type MoK\a
_diffrn_radiation_wavelength 0.71073
_diffrn_reflns_av_R_equivalents 0.0666
_diffrn_reflns_av_unetI/netI 0.0578
_diffrn_reflns_Laue_measured_fraction_full 0.994
_diffrn_reflns_Laue_measured_fraction_max 0.988
_diffrn_reflns_limit_h_max 20
_diffrn_reflns_limit_h_min -24
_diffrn_reflns_limit_k_max 14
_diffrn_reflns_limit_k_min -18
_diffrn_reflns_limit_l_max 23
_diffrn_reflns_limit_l_min -25
_diffrn_reflns_number 22864
_diffrn_reflns_point_group_measured_fraction_full 0.872
_diffrn_reflns_point_group_measured_fraction_max 0.800
_diffrn_reflns_theta_full 25.242
_diffrn_reflns_theta_max 27.497
_diffrn_reflns_theta_min 1.808
_diffrn_standards_number 0
_exptl_absorpt_coefficient_mu 1.541
_exptl_absorpt_correction_T_max 0.805
_exptl_absorpt_correction_T_min 0.692
_exptl_absorpt_correction_type integration
_exptl_absorpt_process_details
;
Gaussian integration (Coppens, 1970)
;
_exptl_crystal_colour colourless
_exptl_crystal_density_diffrn 1.232
_exptl_crystal_description block
_exptl_crystal_F_000 2032
_exptl_crystal_size_max 0.36
_exptl_crystal_size_mid 0.34
_exptl_crystal_size_min 0.17
_refine_diff_density_max 0.828
_refine_diff_density_min -0.494
_refine_diff_density_rms 0.104
_refine_ls_abs_structure_details
;
 Refined as an inversion twin.
;
_refine_ls_abs_structure_Flack 0.35(3)
_refine_ls_extinction_method none
_refine_ls_goodness_of_fit_ref 1.150
_refine_ls_hydrogen_treatment constr
_refine_ls_matrix_type full
_refine_ls_number_parameters 513
_refine_ls_number_reflns 9633
_refine_ls_number_restraints 44
_refine_ls_restrained_S_all 1.157
_refine_ls_R_factor_all 0.0987
_refine_ls_R_factor_gt 0.0551
_refine_ls_shift/su_max 0.001
_refine_ls_shift/su_mean 0.000
_refine_ls_structure_factor_coef Fsqd
_refine_ls_weighting_details 'w=1/[\s^2^(Fo^2^)+(0.0151P)^2^+18.4682P] where P=(Fo^2^+2Fc^2^)/3'
_refine_ls_weighting_scheme calc
_refine_ls_wR_factor_gt 0.1028
_refine_ls_wR_factor_ref 0.1289
_reflns_Friedel_coverage 0.573
_reflns_Friedel_fraction_full 0.743
_reflns_Friedel_fraction_max 0.600
_reflns_number_gt 6821
_reflns_number_total 9633
_reflns_threshold_expression 'I > 2\s(I)'
_cod_data_source_file d3dt01859h2.cif
_cod_data_source_block ld150112Se1
_cod_database_code 7713706
_shelx_shelxl_version_number 2018/3
_shelx_space_group_comment
;
The symmetry employed for this shelxl refinement is uniquely defined
by the following loop, which should always be used as a source of
symmetry information in preference to the above space-group names.
They are only intended as comments.
;

loop_
_space_group_symop_operation_xyz
'x, y, z'
'-x, -y, z+1/2'
'-x+1/2, y+1/2, z+1/2'
'x+1/2, -y+1/2, z'

loop_
_atom_site_label
_atom_site_type_symbol
_atom_site_fract_x
_atom_site_fract_y
_atom_site_fract_z
_atom_site_U_iso_or_equiv
_atom_site_adp_type
_atom_site_occupancy
_atom_site_site_symmetry_order
_atom_site_calc_flag
_atom_site_refinement_flags_posn
_atom_site_refinement_flags_adp
_atom_site_refinement_flags_occupancy
_atom_site_disorder_assembly
_atom_site_disorder_group
Se1 Se 0.20426(5) 1.25039(7) 0.02119(6) 0.0268(3) Uani 1 1 d . . . . .
Se2 Se 0.45630(5) 1.24345(7) 0.01975(6) 0.0284(3) Uani 1 1 d . . . . .
P2 P 0.45086(11) 1.28333(18) -0.08672(18) 0.0213(5) Uani 1 1 d . . . . .
Al1 Al 0.29836(15) 1.1067(2) 0.1920(2) 0.0273(6) Uani 1 1 d . . . . .
P1 P 0.20513(11) 1.21119(17) 0.12831(18) 0.0216(5) Uani 1 1 d . . . . .
Al2 Al 0.53463(14) 1.39557(19) -0.15529(19) 0.0248(6) Uani 1 1 d . . . . .
N4 N 0.4482(4) 1.3952(5) -0.1056(4) 0.0230(17) Uani 1 1 d . . . . .
C31 C 0.6113(5) 1.4650(7) -0.1105(6) 0.042(3) Uani 1 1 d . . . . .
H31A H 0.616114 1.527013 -0.130791 0.051 Uiso 1 1 d R U . . .
H31B H 0.654625 1.430263 -0.115681 0.051 Uiso 1 1 d R U . . .
H31C H 0.600744 1.471953 -0.063111 0.051 Uiso 1 1 d R U . . .
N3 N 0.5298(4) 1.2642(5) -0.1220(5) 0.0223(19) Uani 1 1 d . . . . .
C17 C 0.3796(5) 1.2170(7) -0.1281(5) 0.024(2) Uani 1 1 d . . . . .
N1 N 0.2094(4) 1.0986(5) 0.1477(4) 0.0246(17) Uani 1 1 d . . . . .
N2 N 0.2840(4) 1.2363(5) 0.1602(5) 0.022(2) Uani 1 1 d . . . . .
C32 C 0.5267(6) 1.4165(7) -0.2534(6) 0.041(3) Uani 1 1 d . . . . .
H32A H 0.492225 1.373365 -0.271683 0.049 Uiso 1 1 d R U . . .
H32B H 0.571425 1.405225 -0.274723 0.049 Uiso 1 1 d R U . . .
H32C H 0.512125 1.481135 -0.261873 0.049 Uiso 1 1 d R U . . .
C18 C 0.3543(6) 1.2551(7) -0.1877(7) 0.030(3) Uani 1 1 d . . . . .
H18 H 0.371076 1.313582 -0.203253 0.036 Uiso 1 1 d R U . . .
C19 C 0.3034(5) 1.2062(8) -0.2256(5) 0.034(2) Uani 1 1 d . . . . .
H19 H 0.285920 1.231182 -0.265934 0.041 Uiso 1 1 d R U . . .
C12 C 0.2703(6) 1.3512(7) 0.2584(5) 0.036(3) Uani 1 1 d . . . . .
H12A H 0.223315 1.371957 0.247789 0.043 Uiso 1 1 d R U . . .
H12B H 0.294665 1.401037 0.282260 0.043 Uiso 1 1 d R U . . .
H12C H 0.268205 1.295138 0.286310 0.043 Uiso 1 1 d R U . . .
C13 C 0.3045(6) 1.4111(6) 0.1439(6) 0.035(2) Uani 1 1 d . . . . .
H13A H 0.328046 1.396221 0.102072 0.042 Uiso 1 1 d R U . . .
H13B H 0.325897 1.466271 0.164082 0.042 Uiso 1 1 d R U . . .
H13C H 0.255596 1.423881 0.135002 0.042 Uiso 1 1 d R U . . .
C28 C 0.4347(5) 1.5095(7) -0.0106(6) 0.037(2) Uani 1 1 d . . . . .
H28A H 0.436008 1.457301 0.020928 0.044 Uiso 1 1 d R U . . .
H28B H 0.405418 1.559491 0.007178 0.044 Uiso 1 1 d R U . . .
H28C H 0.481658 1.533471 -0.017402 0.044 Uiso 1 1 d R U . . .
C24 C 0.6347(5) 1.2001(8) -0.1713(6) 0.038(3) Uani 1 1 d . . . . .
H24A H 0.636070 1.248358 -0.205857 0.046 Uiso 1 1 d R U . . .
H24B H 0.658120 1.143668 -0.187307 0.046 Uiso 1 1 d R U . . .
H24C H 0.658140 1.223178 -0.131287 0.046 Uiso 1 1 d R U . . .
C14 C 0.3885(5) 1.3097(7) 0.2093(6) 0.036(2) Uani 1 1 d . . . . .
H14A H 0.392235 1.254912 0.238337 0.044 Uiso 1 1 d R U . . .
H14B H 0.407634 1.364531 0.231987 0.044 Uiso 1 1 d R U . . .
H14C H 0.414394 1.298322 0.168166 0.044 Uiso 1 1 d R U . . .
C25 C 0.5187(6) 1.1481(8) -0.2175(5) 0.038(3) Uani 1 1 d . . . . .
H25A H 0.471715 1.129041 -0.205514 0.046 Uiso 1 1 d R U . . .
H25B H 0.542305 1.096081 -0.239664 0.046 Uiso 1 1 d R U . . .
H25C H 0.516635 1.201891 -0.247714 0.046 Uiso 1 1 d R U . . .
C23 C 0.5577(5) 1.1763(7) -0.1544(6) 0.029(2) Uani 1 1 d . . . . .
C26 C 0.5563(6) 1.0925(7) -0.1027(7) 0.044(3) Uani 1 1 d . . . . .
H26A H 0.579199 1.112196 -0.061566 0.053 Uiso 1 1 d R U . . .
H26B H 0.580399 1.038176 -0.121246 0.053 Uiso 1 1 d R U . . .
H26C H 0.508229 1.075836 -0.093146 0.053 Uiso 1 1 d R U . . .
C11 C 0.3095(5) 1.3277(6) 0.1917(5) 0.027(2) Uani 1 1 d . . . . .
Li2 Li 0.0821(10) 1.2193(17) -0.0287(10) 0.047(5) Uani 1 1 d . . . . .
C7 C 0.1690(5) 1.0162(6) 0.1207(5) 0.031(2) Uani 1 1 d . . . . .
C27 C 0.4049(5) 1.4743(6) -0.0777(5) 0.027(2) Uani 1 1 d . . . . .
C8 C 0.2049(6) 0.9786(8) 0.0558(6) 0.039(3) Uani 1 1 d . . . . .
H8A H 0.202293 1.026128 0.020808 0.047 Uiso 1 1 d R U . . .
H8B H 0.181143 0.921728 0.041078 0.047 Uiso 1 1 d R U . . .
H8C H 0.253383 0.964198 0.065248 0.047 Uiso 1 1 d R U . . .
C2 C 0.1060(5) 1.3566(7) 0.1495(6) 0.031(2) Uani 1 1 d . . . . .
H2 H 0.120058 1.381930 0.108046 0.038 Uiso 1 1 d R U . . .
C3 C 0.0580(5) 1.4053(7) 0.1890(6) 0.037(2) Uani 1 1 d . . . . .
H3 H 0.041756 1.464905 0.175231 0.044 Uiso 1 1 d R U . . .
C22 C 0.3545(5) 1.1312(7) -0.1051(6) 0.033(2) Uani 1 1 d . . . . .
H22 H 0.371761 1.105837 -0.064784 0.040 Uiso 1 1 d R U . . .
C10 C 0.0936(5) 1.0420(7) 0.1072(6) 0.038(3) Uani 1 1 d . . . . .
H10A H 0.072344 1.064520 0.148450 0.045 Uiso 1 1 d R U . . .
H10B H 0.068724 0.986710 0.091340 0.045 Uiso 1 1 d R U . . .
H10C H 0.091534 1.091330 0.073420 0.045 Uiso 1 1 d R U . . .
C20 C 0.2792(5) 1.1193(8) -0.2027(6) 0.039(3) Uani 1 1 d . . . . .
H20 H 0.245880 1.085393 -0.227545 0.047 Uiso 1 1 d R U . . .
C29 C 0.4067(6) 1.5541(7) -0.1306(5) 0.039(3) Uani 1 1 d . . . . .
H29A H 0.454748 1.568796 -0.141854 0.047 Uiso 1 1 d R U . . .
H29B H 0.384168 1.609936 -0.112514 0.047 Uiso 1 1 d R U . . .
H29C H 0.382208 1.533716 -0.170754 0.047 Uiso 1 1 d R U . . .
C4 C 0.0348(6) 1.3667(8) 0.2505(7) 0.048(3) Uani 1 1 d . . . . .
H4 H 0.000656 1.397635 0.276319 0.058 Uiso 1 1 d R U . . .
C21 C 0.3037(6) 1.0812(8) -0.1422(6) 0.041(3) Uani 1 1 d . . . . .
H21 H 0.286436 1.023311 -0.126134 0.049 Uiso 1 1 d R U . . .
C9 C 0.1730(6) 0.9381(8) 0.1749(6) 0.044(3) Uani 1 1 d . . . . .
H9A H 0.220658 0.915603 0.179180 0.053 Uiso 1 1 d R U . . .
H9B H 0.142898 0.885923 0.162270 0.053 Uiso 1 1 d R U . . .
H9C H 0.157628 0.964073 0.217450 0.053 Uiso 1 1 d R U . . .
C30 C 0.3274(5) 1.4422(8) -0.0669(6) 0.041(3) Uani 1 1 d . . . . .
H30A H 0.306712 1.425563 -0.109777 0.049 Uiso 1 1 d R U . . .
H30B H 0.301312 1.493825 -0.046927 0.049 Uiso 1 1 d R U . . .
H30C H 0.326022 1.387875 -0.037197 0.049 Uiso 1 1 d R U . . .
C1 C 0.1334(5) 1.2694(7) 0.1717(5) 0.022(2) Uani 1 1 d . . . . .
C5 C 0.0607(6) 1.2806(8) 0.2709(6) 0.040(3) Uani 1 1 d . . . . .
H5 H 0.045798 1.254634 0.311927 0.048 Uiso 1 1 d R U . . .
C33 C 0.1014(6) 0.7030(8) -0.0102(6) 0.048(3) Uani 1 1 d . . . . .
C37 C 0.1029(6) 0.6850(7) 0.1099(6) 0.047(3) Uani 1 1 d . . . . .
H37 H 0.090222 0.706998 0.152687 0.057 Uiso 1 1 d R U . . .
C38 C 0.0829(6) 0.7357(8) 0.0535(6) 0.047(3) Uani 1 1 d . . . . .
H38 H 0.057666 0.792293 0.057851 0.057 Uiso 1 1 d R U . . .
C15 C 0.2989(6) 1.0841(8) 0.2910(6) 0.043(3) Uani 1 1 d . . . . .
H15A H 0.261919 1.120895 0.311644 0.052 Uiso 1 1 d R U . . .
H15B H 0.343520 1.103026 0.309734 0.052 Uiso 1 1 d R U . . .
H15C H 0.291170 1.017535 0.299794 0.052 Uiso 1 1 d R U . . .
C6 C 0.1099(6) 1.2333(8) 0.2339(7) 0.032(3) Uani 1 1 d . . . . .
H6 H 0.128135 1.175762 0.249682 0.038 Uiso 1 1 d R U . . .
C36 C 0.1424(6) 0.6039(8) 0.1045(6) 0.048(3) Uani 1 1 d . . . . .
H36 H 0.156699 0.570715 0.143015 0.058 Uiso 1 1 d R U . . .
C16 C 0.3754(5) 1.0458(8) 0.1408(7) 0.048(3) Uani 1 1 d . . . . .
H16A H 0.378223 0.979575 0.153190 0.058 Uiso 1 1 d R U . . .
H16B H 0.419273 1.076715 0.151240 0.058 Uiso 1 1 d R U . . .
H16C H 0.366263 1.050954 0.092990 0.058 Uiso 1 1 d R U . . .
C34 C 0.1398(6) 0.6176(7) -0.0161(6) 0.048(3) Uani 1 1 d . . . . .
H34 H 0.151652 0.594051 -0.058684 0.058 Uiso 1 1 d R U . . .
C39 C 0.0819(10) 0.7553(9) -0.0745(7) 0.080(5) Uani 1 1 d . . . . .
H39A H 0.073841 0.709673 -0.109972 0.096 Uiso 1 1 d R U . . .
H39B H 0.119171 0.797863 -0.087642 0.096 Uiso 1 1 d R U . . .
H39C H 0.039591 0.791273 -0.066612 0.096 Uiso 1 1 d R U . . .
C35 C 0.1609(7) 0.5689(8) 0.0418(6) 0.052(3) Uani 1 1 d . . . . .
H35 H 0.186804 0.512760 0.038010 0.062 Uiso 1 1 d R U . . .
Li1 Li 0.3358(9) 1.2187(17) 0.0631(9) 0.041(4) Uani 1 1 d . . . . .
C40 C 0.3589(6) 0.7813(7) 0.0521(4) 0.055(3) Uani 1 1 d G U . . .
C45 C 0.4084(4) 0.8424(7) 0.0234(6) 0.088(4) Uani 1 1 d G U . . .
H45A H 0.446373 0.863828 0.049083 0.105 Uiso 1 1 calc R U . . .
C44 C 0.4012(5) 0.8713(7) -0.0437(6) 0.087(5) Uani 1 1 d G U . . .
H44A H 0.434279 0.912151 -0.062942 0.104 Uiso 1 1 calc R U . . .
C43 C 0.3444(6) 0.8392(8) -0.0821(4) 0.087(5) Uani 1 1 d G U . . .
H43A H 0.339557 0.858605 -0.127022 0.104 Uiso 1 1 calc R U . . .
C42 C 0.2949(5) 0.7782(8) -0.0534(6) 0.122(7) Uani 1 1 d G U . . .
H42A H 0.256928 0.756736 -0.079077 0.147 Uiso 1 1 calc R U . . .
C41 C 0.3021(5) 0.7492(7) 0.0137(6) 0.099(5) Uani 1 1 d DG U . . .
H41A H 0.269021 0.708412 0.032948 0.119 Uiso 1 1 calc R U . . .
C46 C 0.3467(16) 0.7332(18) 0.1201(15) 0.186(13) Uani 1 1 d D U . . .
H46A H 0.304407 0.695531 0.118024 0.279 Uiso 1 1 calc R U . . .
H46B H 0.386017 0.692624 0.130580 0.279 Uiso 1 1 calc R U . . .
H46C H 0.341833 0.780894 0.154797 0.279 Uiso 1 1 calc R U . . .

loop_
_atom_site_aniso_label
_atom_site_aniso_U_11
_atom_site_aniso_U_22
_atom_site_aniso_U_33
_atom_site_aniso_U_23
_atom_site_aniso_U_13
_atom_site_aniso_U_12
Se1 0.0216(5) 0.0373(6) 0.0215(6) 0.0062(4) -0.0027(6) -0.0040(3)
Se2 0.0216(5) 0.0421(6) 0.0214(6) 0.0083(5) 0.0005(6) 0.0005(4)
P2 0.0190(11) 0.0246(13) 0.0202(12) 0.0038(11) 0.0015(10) 0.0006(9)
Al1 0.0298(15) 0.0254(16) 0.0266(16) 0.0028(13) -0.0066(14) 0.0029(11)
P1 0.0193(11) 0.0233(13) 0.0223(12) 0.0027(12) 0.0004(10) 0.0002(9)
Al2 0.0249(14) 0.0250(15) 0.0246(15) 0.0033(12) 0.0040(13) -0.0014(11)
N4 0.021(4) 0.021(4) 0.026(4) 0.007(3) 0.003(3) 0.002(3)
C31 0.032(5) 0.040(6) 0.055(7) -0.007(5) 0.004(5) -0.007(4)
N3 0.015(4) 0.029(4) 0.023(5) 0.000(4) 0.001(4) -0.002(3)
C17 0.027(5) 0.019(5) 0.025(5) 0.005(4) -0.004(4) 0.001(4)
N1 0.023(4) 0.026(4) 0.025(4) 0.000(3) -0.001(3) -0.002(3)
N2 0.022(4) 0.025(4) 0.019(5) -0.003(3) -0.001(4) -0.006(3)
C32 0.041(6) 0.035(6) 0.045(7) 0.001(5) 0.010(5) 0.006(4)
C18 0.025(5) 0.033(6) 0.032(7) 0.005(4) 0.006(5) -0.004(4)
C19 0.025(5) 0.051(7) 0.027(5) -0.010(5) -0.004(4) 0.004(5)
C12 0.042(6) 0.031(6) 0.035(6) -0.007(5) -0.002(5) 0.000(5)
C13 0.038(6) 0.027(5) 0.041(7) 0.000(4) -0.002(5) -0.010(4)
C28 0.035(5) 0.036(6) 0.039(6) -0.006(5) 0.000(5) 0.006(4)
C24 0.029(5) 0.038(6) 0.048(7) 0.004(5) 0.007(5) 0.008(4)
C14 0.036(6) 0.036(6) 0.037(6) -0.008(5) -0.008(5) -0.004(4)
C25 0.042(6) 0.043(6) 0.030(6) -0.013(5) 0.002(5) 0.002(5)
C23 0.027(5) 0.025(5) 0.035(6) 0.003(4) 0.006(5) 0.002(4)
C26 0.048(6) 0.029(6) 0.056(8) 0.002(5) 0.018(6) 0.012(5)
C11 0.033(5) 0.023(5) 0.025(5) -0.001(4) -0.002(5) -0.005(4)
Li2 0.027(10) 0.074(14) 0.040(12) 0.006(11) 0.003(9) -0.008(10)
C7 0.037(5) 0.025(5) 0.030(5) -0.001(4) 0.000(5) -0.005(4)
C27 0.030(5) 0.027(5) 0.025(5) 0.000(4) 0.004(4) 0.001(4)
C8 0.049(6) 0.037(6) 0.031(6) -0.009(5) -0.004(5) -0.003(5)
C2 0.018(4) 0.035(5) 0.042(6) 0.011(4) 0.003(5) 0.006(4)
C3 0.030(5) 0.026(5) 0.055(7) 0.001(5) -0.003(6) 0.008(4)
C22 0.036(5) 0.032(5) 0.031(6) 0.005(4) -0.001(5) 0.002(4)
C10 0.034(5) 0.038(6) 0.042(6) 0.004(5) -0.003(5) -0.010(4)
C20 0.028(5) 0.044(6) 0.046(7) -0.007(5) -0.005(5) -0.007(5)
C29 0.059(7) 0.018(5) 0.041(6) 0.000(4) 0.014(5) 0.014(4)
C4 0.033(6) 0.047(7) 0.064(8) -0.006(6) 0.012(6) 0.016(5)
C21 0.031(5) 0.035(6) 0.057(8) -0.005(5) 0.009(6) -0.016(4)
C9 0.047(7) 0.045(7) 0.042(7) 0.016(5) -0.003(5) -0.002(5)
C30 0.036(6) 0.041(6) 0.045(7) 0.002(5) 0.004(5) 0.010(4)
C1 0.019(4) 0.029(5) 0.019(5) 0.001(4) -0.007(4) 0.001(4)
C5 0.043(6) 0.032(6) 0.047(7) 0.008(5) 0.008(5) 0.004(5)
C33 0.052(7) 0.051(7) 0.041(6) 0.006(6) -0.009(6) -0.012(6)
C37 0.065(8) 0.040(6) 0.038(6) -0.008(5) -0.001(6) -0.007(5)
C38 0.061(8) 0.037(6) 0.045(6) 0.001(5) 0.000(6) -0.002(5)
C15 0.049(7) 0.049(7) 0.032(6) 0.021(5) -0.017(5) 0.002(5)
C6 0.037(6) 0.031(6) 0.028(6) 0.007(4) 0.007(5) 0.000(4)
C36 0.060(7) 0.050(7) 0.035(6) 0.004(5) -0.003(6) -0.012(6)
C16 0.033(5) 0.045(6) 0.066(8) -0.010(6) -0.013(6) 0.014(5)
C34 0.063(8) 0.040(6) 0.043(6) 0.000(5) 0.001(6) 0.002(5)
C39 0.139(14) 0.050(8) 0.050(8) 0.016(6) -0.047(9) 0.005(8)
C35 0.069(8) 0.041(6) 0.046(6) 0.005(5) 0.008(6) 0.011(6)
Li1 0.025(9) 0.077(13) 0.023(9) -0.003(10) -0.001(8) -0.005(9)
C40 0.063(5) 0.058(5) 0.045(5) 0.003(5) 0.002(5) 0.017(5)
C45 0.076(6) 0.087(6) 0.100(7) -0.019(6) -0.006(6) 0.019(5)
C44 0.083(7) 0.080(7) 0.097(7) -0.002(5) 0.023(5) 0.005(5)
C43 0.091(7) 0.087(7) 0.083(7) -0.003(5) 0.001(6) 0.019(5)
C42 0.125(9) 0.119(9) 0.122(9) -0.009(6) 0.005(6) 0.010(6)
C41 0.097(7) 0.095(7) 0.106(7) -0.013(6) -0.004(6) 0.008(5)
C46 0.189(14) 0.185(13) 0.183(14) 0.006(6) 0.003(6) 0.012(6)

loop_
_atom_type_symbol
_atom_type_description
_atom_type_scat_dispersion_real
_atom_type_scat_dispersion_imag
_atom_type_scat_source
C C 0.0033 0.0016 'International Tables Vol C Tables 4.2.6.8 and 6.1.1.4'
H H 0.0000 0.0000 'International Tables Vol C Tables 4.2.6.8 and 6.1.1.4'
Al Al 0.0645 0.0514 'International Tables Vol C Tables 4.2.6.8 and 6.1.1.4'
Li Li -0.0003 0.0001 'International Tables Vol C Tables 4.2.6.8 and 6.1.1.4'
N N 0.0061 0.0033 'International Tables Vol C Tables 4.2.6.8 and 6.1.1.4'
P P 0.1023 0.0942 'International Tables Vol C Tables 4.2.6.8 and 6.1.1.4'
Se Se -0.0929 2.2259 'International Tables Vol C Tables 4.2.6.8 and 6.1.1.4'

loop_
_exptl_crystal_face_index_h
_exptl_crystal_face_index_k
_exptl_crystal_face_index_l
_exptl_crystal_face_perp_dist
0 1 0 0.178
0 -1 0 0.163
-1 0 -1 0.086
1 0 1 0.064
1 0 -1 0.148
-1 0 1 0.071
0 0 -1 0.157

loop_
_geom_angle_atom_site_label_1
_geom_angle_atom_site_label_2
_geom_angle_atom_site_label_3
_geom_angle
_geom_angle_site_symmetry_1
_geom_angle_site_symmetry_3
_geom_angle_publ_flag
P1 Se1 Li2 109.7(5) . . ?
P1 Se1 Li1 69.6(4) . . ?
Li2 Se1 Li1 160.0(5) . . ?
P2 Se2 Li1 109.1(4) . . ?
P2 Se2 Li2 68.9(5) . 4_575 ?
Li1 Se2 Li2 176.3(9) . 4_575 ?
N4 P2 N3 95.1(4) . . ?
N4 P2 C17 111.6(4) . . ?
N3 P2 C17 113.2(5) . . ?
N4 P2 Se2 118.3(3) . . ?
N3 P2 Se2 108.5(4) . . ?
C17 P2 Se2 109.5(3) . . ?
N4 P2 Al2 46.7(3) . . ?
N3 P2 Al2 48.5(3) . . ?
C17 P2 Al2 121.6(3) . . ?
Se2 P2 Al2 128.70(12) . . ?
N4 P2 Li2 97.9(6) . 4_575 ?
N3 P2 Li2 50.1(5) . 4_575 ?
C17 P2 Li2 148.1(6) . 4_575 ?
Se2 P2 Li2 63.3(4) . 4_575 ?
Al2 P2 Li2 70.8(5) . 4_575 ?
N1 Al1 N2 77.4(4) . . ?
N1 Al1 C16 113.4(4) . . ?
N2 Al1 C16 110.1(5) . . ?
N1 Al1 C15 116.6(4) . . ?
N2 Al1 C15 117.9(5) . . ?
C16 Al1 C15 115.6(5) . . ?
N1 Al1 P1 38.2(2) . . ?
N2 Al1 P1 39.3(3) . . ?
C16 Al1 P1 119.9(4) . . ?
C15 Al1 P1 124.5(4) . . ?
N1 Al1 Li1 81.7(4) . . ?
N2 Al1 Li1 44.5(5) . . ?
C16 Al1 Li1 68.0(5) . . ?
C15 Al1 Li1 153.8(5) . . ?
P1 Al1 Li1 58.2(4) . . ?
N1 P1 N2 94.1(4) . . ?
N1 P1 C1 111.4(4) . . ?
N2 P1 C1 113.9(5) . . ?
N1 P1 Se1 118.2(3) . . ?
N2 P1 Se1 108.7(4) . . ?
C1 P1 Se1 109.9(3) . . ?
N1 P1 Al1 46.4(3) . . ?
N2 P1 Al1 47.8(3) . . ?
C1 P1 Al1 122.4(3) . . ?
Se1 P1 Al1 127.60(12) . . ?
N1 P1 Li1 95.8(6) . . ?
N2 P1 Li1 50.7(5) . . ?
C1 P1 Li1 150.6(6) . . ?
Se1 P1 Li1 63.4(4) . . ?
Al1 P1 Li1 69.0(4) . . ?
N4 Al2 N3 77.6(3) . . ?
N4 Al2 C32 116.1(4) . . ?
N3 Al2 C32 117.9(5) . . ?
N4 Al2 C31 114.0(4) . . ?
N3 Al2 C31 110.5(5) . . ?
C32 Al2 C31 115.3(5) . . ?
N4 Al2 P2 37.9(2) . . ?
N3 Al2 P2 39.8(3) . . ?
C32 Al2 P2 123.6(3) . . ?
C31 Al2 P2 121.2(4) . . ?
N4 Al2 Li2 80.5(4) . 4_575 ?
N3 Al2 Li2 41.9(5) . 4_575 ?
C32 Al2 Li2 153.2(5) . 4_575 ?
C31 Al2 Li2 71.3(6) . 4_575 ?
P2 Al2 Li2 56.5(4) . 4_575 ?
C27 N4 P2 131.1(6) . . ?
C27 N4 Al2 131.5(6) . . ?
P2 N4 Al2 95.4(4) . . ?
Al2 C31 H31A 109.4 . . ?
Al2 C31 H31B 109.6 . . ?
H31A C31 H31B 109.5 . . ?
Al2 C31 H31C 109.5 . . ?
H31A C31 H31C 109.5 . . ?
H31B C31 H31C 109.5 . . ?
C23 N3 P2 129.1(6) . . ?
C23 N3 Al2 128.3(7) . . ?
P2 N3 Al2 91.7(4) . . ?
C23 N3 Li2 107.4(9) . 4_575 ?
P2 N3 Li2 92.4(7) . 4_575 ?
Al2 N3 Li2 99.6(8) . 4_575 ?
C22 C17 C18 120.1(9) . . ?
C22 C17 P2 123.7(7) . . ?
C18 C17 P2 116.1(7) . . ?
C7 N1 P1 130.2(6) . . ?
C7 N1 Al1 131.9(6) . . ?
P1 N1 Al1 95.4(4) . . ?
C11 N2 P1 128.9(6) . . ?
C11 N2 Al1 128.2(7) . . ?
P1 N2 Al1 92.9(4) . . ?
C11 N2 Li1 108.4(8) . . ?
P1 N2 Li1 92.9(7) . . ?
Al1 N2 Li1 96.6(7) . . ?
Al2 C32 H32A 109.1 . . ?
Al2 C32 H32B 109.7 . . ?
H32A C32 H32B 109.5 . . ?
Al2 C32 H32C 109.5 . . ?
H32A C32 H32C 109.5 . . ?
H32B C32 H32C 109.5 . . ?
C17 C18 C19 120.3(10) . . ?
C17 C18 H18 120.3 . . ?
C19 C18 H18 119.4 . . ?
C20 C19 C18 119.2(10) . . ?
C20 C19 H19 119.6 . . ?
C18 C19 H19 121.2 . . ?
C11 C12 H12A 109.0 . . ?
C11 C12 H12B 109.9 . . ?
H12A C12 H12B 109.5 . . ?
C11 C12 H12C 109.4 . . ?
H12A C12 H12C 109.5 . . ?
H12B C12 H12C 109.5 . . ?
C11 C13 H13A 109.9 . . ?
C11 C13 H13B 109.8 . . ?
H13A C13 H13B 109.4 . . ?
C11 C13 H13C 108.7 . . ?
H13A C13 H13C 109.5 . . ?
H13B C13 H13C 109.5 . . ?
C27 C28 H28A 109.0 . . ?
C27 C28 H28B 109.8 . . ?
H28A C28 H28B 109.5 . . ?
C27 C28 H28C 109.7 . . ?
H28A C28 H28C 109.4 . . ?
H28B C28 H28C 109.5 . . ?
C23 C24 H24A 109.4 . . ?
C23 C24 H24B 109.4 . . ?
H24A C24 H24B 109.5 . . ?
C23 C24 H24C 109.6 . . ?
H24A C24 H24C 109.5 . . ?
H24B C24 H24C 109.4 . . ?
C11 C14 H14A 109.4 . . ?
C11 C14 H14B 109.7 . . ?
H14A C14 H14B 109.5 . . ?
C11 C14 H14C 109.3 . . ?
H14A C14 H14C 109.5 . . ?
H14B C14 H14C 109.5 . . ?
C23 C25 H25A 109.0 . . ?
C23 C25 H25B 110.3 . . ?
H25A C25 H25B 109.5 . . ?
C23 C25 H25C 109.1 . . ?
H25A C25 H25C 109.5 . . ?
H25B C25 H25C 109.5 . . ?
N3 C23 C25 113.5(8) . . ?
N3 C23 C24 104.6(8) . . ?
C25 C23 C24 110.2(9) . . ?
N3 C23 C26 109.8(9) . . ?
C25 C23 C26 109.7(9) . . ?
C24 C23 C26 108.8(8) . . ?
C23 C26 H26A 109.2 . . ?
C23 C26 H26B 110.0 . . ?
H26A C26 H26B 109.5 . . ?
C23 C26 H26C 109.2 . . ?
H26A C26 H26C 109.5 . . ?
H26B C26 H26C 109.5 . . ?
N2 C11 C13 112.5(8) . . ?
N2 C11 C12 112.2(8) . . ?
C13 C11 C12 109.7(8) . . ?
N2 C11 C14 105.3(7) . . ?
C13 C11 C14 109.0(8) . . ?
C12 C11 C14 107.9(8) . . ?
N3 Li2 Se1 138.2(9) 4_475 . ?
N3 Li2 Se2 82.4(7) 4_475 4_475 ?
Se1 Li2 Se2 130.6(9) . 4_475 ?
N3 Li2 P2 37.6(4) 4_475 4_475 ?
Se1 Li2 P2 170.8(10) . 4_475 ?
Se2 Li2 P2 47.8(3) 4_475 4_475 ?
N3 Li2 Al2 38.4(4) 4_475 4_475 ?
Se1 Li2 Al2 131.4(8) . 4_475 ?
Se2 Li2 Al2 97.6(6) 4_475 4_475 ?
P2 Li2 Al2 52.7(4) 4_475 4_475 ?
N1 C7 C10 111.6(8) . . ?
N1 C7 C9 106.3(8) . . ?
C10 C7 C9 110.1(8) . . ?
N1 C7 C8 109.6(8) . . ?
C10 C7 C8 110.9(9) . . ?
C9 C7 C8 108.2(8) . . ?
N4 C27 C28 111.0(8) . . ?
N4 C27 C29 106.3(7) . . ?
C28 C27 C29 110.3(8) . . ?
N4 C27 C30 111.1(7) . . ?
C28 C27 C30 109.1(8) . . ?
C29 C27 C30 109.1(8) . . ?
C7 C8 H8A 109.7 . . ?
C7 C8 H8B 109.2 . . ?
H8A C8 H8B 109.5 . . ?
C7 C8 H8C 109.6 . . ?
H8A C8 H8C 109.5 . . ?
H8B C8 H8C 109.5 . . ?
C3 C2 C1 120.1(10) . . ?
C3 C2 H2 119.7 . . ?
C1 C2 H2 120.1 . . ?
C2 C3 C4 120.3(9) . . ?
C2 C3 H3 119.9 . . ?
C4 C3 H3 119.7 . . ?
C17 C22 C21 120.4(10) . . ?
C17 C22 H22 119.7 . . ?
C21 C22 H22 119.8 . . ?
C7 C10 H10A 109.3 . . ?
C7 C10 H10B 109.4 . . ?
H10A C10 H10B 109.5 . . ?
C7 C10 H10C 109.7 . . ?
H10A C10 H10C 109.5 . . ?
H10B C10 H10C 109.5 . . ?
C19 C20 C21 120.7(10) . . ?
C19 C20 H20 120.3 . . ?
C21 C20 H20 119.0 . . ?
C27 C29 H29A 109.6 . . ?
C27 C29 H29B 109.4 . . ?
H29A C29 H29B 109.5 . . ?
C27 C29 H29C 109.5 . . ?
H29A C29 H29C 109.5 . . ?
H29B C29 H29C 109.5 . . ?
C5 C4 C3 119.0(11) . . ?
C5 C4 H4 120.2 . . ?
C3 C4 H4 120.8 . . ?
C20 C21 C22 119.2(10) . . ?
C20 C21 H21 120.7 . . ?
C22 C21 H21 120.1 . . ?
C7 C9 H9A 110.1 . . ?
C7 C9 H9B 109.5 . . ?
H9A C9 H9B 109.5 . . ?
C7 C9 H9C 108.8 . . ?
H9A C9 H9C 109.5 . . ?
H9B C9 H9C 109.5 . . ?
C27 C30 H30A 109.6 . . ?
C27 C30 H30B 109.0 . . ?
H30A C30 H30B 109.5 . . ?
C27 C30 H30C 109.8 . . ?
H30A C30 H30C 109.5 . . ?
H30B C30 H30C 109.5 . . ?
C2 C1 C6 118.1(9) . . ?
C2 C1 P1 121.8(8) . . ?
C6 C1 P1 119.5(8) . . ?
C4 C5 C6 121.5(12) . . ?
C4 C5 H5 119.6 . . ?
C6 C5 H5 118.9 . . ?
C38 C33 C34 119.3(11) . . ?
C38 C33 C39 122.6(12) . . ?
C34 C33 C39 118.1(12) . . ?
C36 C37 C38 121.3(11) . . ?
C36 C37 H37 119.3 . . ?
C38 C37 H37 119.4 . . ?
C37 C38 C33 119.6(10) . . ?
C37 C38 H38 120.6 . . ?
C33 C38 H38 119.9 . . ?
Al1 C15 H15A 109.2 . . ?
Al1 C15 H15B 109.8 . . ?
H15A C15 H15B 109.5 . . ?
Al1 C15 H15C 109.4 . . ?
H15A C15 H15C 109.5 . . ?
H15B C15 H15C 109.5 . . ?
C5 C6 C1 120.9(11) . . ?
C5 C6 H6 120.0 . . ?
C1 C6 H6 119.2 . . ?
C37 C36 C35 120.5(11) . . ?
C37 C36 H36 120.9 . . ?
C35 C36 H36 118.7 . . ?
Al1 C16 H16A 109.2 . . ?
Al1 C16 H16B 109.7 . . ?
H16A C16 H16B 109.5 . . ?
Al1 C16 H16C 109.6 . . ?
H16A C16 H16C 109.5 . . ?
H16B C16 H16C 109.5 . . ?
C35 C34 C33 120.0(11) . . ?
C35 C34 H34 119.8 . . ?
C33 C34 H34 120.2 . . ?
C33 C39 H39A 109.1 . . ?
C33 C39 H39B 110.4 . . ?
H39A C39 H39B 109.5 . . ?
C33 C39 H39C 108.9 . . ?
H39A C39 H39C 109.5 . . ?
H39B C39 H39C 109.5 . . ?
C36 C35 C34 119.3(10) . . ?
C36 C35 H35 120.6 . . ?
C34 C35 H35 120.1 . . ?
N2 Li1 Se2 135.3(9) . . ?
N2 Li1 Se1 80.2(6) . . ?
Se2 Li1 Se1 137.5(8) . . ?
N2 Li1 P1 36.4(4) . . ?
Se2 Li1 P1 170.9(9) . . ?
Se1 Li1 P1 47.0(3) . . ?
N2 Li1 Al1 38.9(4) . . ?
Se2 Li1 Al1 125.0(7) . . ?
Se1 Li1 Al1 97.2(5) . . ?
P1 Li1 Al1 52.7(3) . . ?
C45 C40 C41 120.0 . . ?
C45 C40 C46 137.4(14) . . ?
C41 C40 C46 102.6(13) . . ?
C44 C45 C40 120.0 . . ?
C44 C45 H45A 120.0 . . ?
C40 C45 H45A 120.0 . . ?
C45 C44 C43 120.0 . . ?
C45 C44 H44A 120.0 . . ?
C43 C44 H44A 120.0 . . ?
C42 C43 C44 120.0 . . ?
C42 C43 H43A 120.0 . . ?
C44 C43 H43A 120.0 . . ?
C43 C42 C41 120.0 . . ?
C43 C42 H42A 120.0 . . ?
C41 C42 H42A 120.0 . . ?
C42 C41 C40 120.0 . . ?
C42 C41 H41A 120.0 . . ?
C40 C41 H41A 120.0 . . ?
C40 C46 H46A 109.5 . . ?
C40 C46 H46B 109.5 . . ?
H46A C46 H46B 109.5 . . ?
C40 C46 H46C 109.5 . . ?
H46A C46 H46C 109.5 . . ?
H46B C46 H46C 109.5 . . ?

loop_
_geom_bond_atom_site_label_1
_geom_bond_atom_site_label_2
_geom_bond_distance
_geom_bond_site_symmetry_2
_geom_bond_publ_flag
Se1 P1 2.181(4) . ?
Se1 Li2 2.554(19) . ?
Se1 Li1 2.665(18) . ?
Se2 P2 2.173(4) . ?
Se2 Li1 2.463(18) . ?
Se2 Li2 2.62(2) 4_575 ?
P2 N4 1.611(7) . ?
P2 N3 1.672(9) . ?
P2 C17 1.831(10) . ?
P2 Al2 2.611(4) . ?
P2 Li2 2.74(2) 4_575 ?
Al1 N1 1.903(8) . ?
Al1 N2 1.940(8) . ?
Al1 C16 1.970(11) . ?
Al1 C15 1.977(10) . ?
Al1 P1 2.616(4) . ?
Al1 Li1 3.07(2) . ?
P1 N1 1.624(8) . ?
P1 N2 1.660(9) . ?
P1 C1 1.802(10) . ?
P1 Li1 2.794(18) . ?
Al2 N4 1.909(8) . ?
Al2 N3 1.956(8) . ?
Al2 C32 1.962(11) . ?
Al2 C31 1.959(10) . ?
Al2 Li2 3.10(2) 4_575 ?
N4 C27 1.484(11) . ?
C31 H31A 0.9600 . ?
C31 H31B 0.9599 . ?
C31 H31C 0.9601 . ?
N3 C23 1.483(12) . ?
N3 Li2 2.10(2) 4_575 ?
C17 C22 1.369(13) . ?
C17 C18 1.377(15) . ?
N1 C7 1.483(11) . ?
N2 C11 1.502(11) . ?
N2 Li1 2.17(2) . ?
C32 H32A 0.9599 . ?
C32 H32B 0.9602 . ?
C32 H32C 0.9601 . ?
C18 C19 1.400(15) . ?
C18 H18 0.9300 . ?
C19 C20 1.377(15) . ?
C19 H19 0.9299 . ?
C12 C11 1.545(14) . ?
C12 H12A 0.9600 . ?
C12 H12B 0.9599 . ?
C12 H12C 0.9600 . ?
C13 C11 1.503(13) . ?
C13 H13A 0.9600 . ?
C13 H13B 0.9600 . ?
C13 H13C 0.9600 . ?
C28 C27 1.521(14) . ?
C28 H28A 0.9601 . ?
C28 H28B 0.9599 . ?
C28 H28C 0.9601 . ?
C24 C23 1.535(13) . ?
C24 H24A 0.9600 . ?
C24 H24B 0.9601 . ?
C24 H24C 0.9603 . ?
C14 C11 1.559(13) . ?
C14 H14A 0.9599 . ?
C14 H14B 0.9599 . ?
C14 H14C 0.9600 . ?
C25 C23 1.500(14) . ?
C25 H25A 0.9600 . ?
C25 H25B 0.9600 . ?
C25 H25C 0.9600 . ?
C23 C26 1.553(14) . ?
C26 H26A 0.9602 . ?
C26 H26B 0.9601 . ?
C26 H26C 0.9598 . ?
C7 C10 1.498(13) . ?
C7 C9 1.530(13) . ?
C7 C8 1.541(14) . ?
C27 C29 1.529(13) . ?
C27 C30 1.552(13) . ?
C8 H8A 0.9602 . ?
C8 H8B 0.9600 . ?
C8 H8C 0.9598 . ?
C2 C3 1.378(14) . ?
C2 C1 1.397(13) . ?
C2 H2 0.9303 . ?
C3 C4 1.399(16) . ?
C3 H3 0.9300 . ?
C22 C21 1.397(14) . ?
C22 H22 0.9299 . ?
C10 H10A 0.9600 . ?
C10 H10B 0.9600 . ?
C10 H10C 0.9604 . ?
C20 C21 1.386(16) . ?
C20 H20 0.9299 . ?
C29 H29A 0.9600 . ?
C29 H29B 0.9599 . ?
C29 H29C 0.9600 . ?
C4 C5 1.361(15) . ?
C4 H4 0.9300 . ?
C21 H21 0.9298 . ?
C9 H9A 0.9600 . ?
C9 H9B 0.9600 . ?
C9 H9C 0.9601 . ?
C30 H30A 0.9601 . ?
C30 H30B 0.9600 . ?
C30 H30C 0.9600 . ?
C1 C6 1.399(16) . ?
C5 C6 1.357(16) . ?
C5 H5 0.9302 . ?
C33 C38 1.381(15) . ?
C33 C34 1.404(16) . ?
C33 C39 1.509(16) . ?
C37 C36 1.363(15) . ?
C37 C38 1.373(15) . ?
C37 H37 0.9300 . ?
C38 H38 0.9299 . ?
C15 H15A 0.9600 . ?
C15 H15B 0.9600 . ?
C15 H15C 0.9598 . ?
C6 H6 0.9301 . ?
C36 C35 1.374(15) . ?
C36 H36 0.9302 . ?
C16 H16A 0.9601 . ?
C16 H16B 0.9600 . ?
C16 H16C 0.9599 . ?
C34 C35 1.388(15) . ?
C34 H34 0.9300 . ?
C39 H39A 0.9599 . ?
C39 H39B 0.9600 . ?
C39 H39C 0.9599 . ?
C35 H35 0.9299 . ?
C40 C45 1.3900 . ?
C40 C41 1.3900 . ?
C40 C46 1.52(3) . ?
C45 C44 1.3900 . ?
C45 H45A 0.9300 . ?
C44 C43 1.3900 . ?
C44 H44A 0.9300 . ?
C43 C42 1.3900 . ?
C43 H43A 0.9300 . ?
C42 C41 1.3900 . ?
C42 H42A 0.9300 . ?
C41 H41A 0.9300 . ?
C46 H46A 0.9600 . ?
C46 H46B 0.9600 . ?
C46 H46C 0.9600 . ?
